data_4345696
loop_
_publ_author_name
'W\"achtler, Erik'
'Wahlicht, Sven'
'Priv\'er, Steven H.'
'Bennett, Martin A.'
'Gerke, Birgit'
'P\"ottgen, Rainer'
'Brendler, Erica'
'Gericke, Robert'
'Wagler, J\"org'
'Bhargava, Suresh K.'

_publ_section_title
;
 Tin(IV) Compounds with 2-C6F4PPh2 Substituents and Their Reactivity
 toward Palladium(0): Formation of Tin--Palladium Complexes via Oxidative
 Addition
;
_journal_name_full 'Inorganic Chemistry'
_journal_paper_doi 10.1021/acs.inorgchem.7b00410
_journal_year 2017
_chemical_formula_moiety 'C37 H23 Br F8 P2 Pd Sn'
_chemical_formula_sum 'C37 H23 Br F8 P2 Pd Sn'
_chemical_formula_weight 986.49
_space_group_crystal_system monoclinic
_space_group_IT_number 14
_space_group_name_Hall '-P 2ybc'
_space_group_name_H-M_alt 'P 1 21/c 1'
_symmetry_space_group_name_Hall '-P 2ybc'
_symmetry_space_group_name_H-M 'P 1 21/c 1'
_atom_sites_solution_hydrogens geom
_audit_creation_method SHELXL-2014/7
_cell_angle_alpha 90
_cell_angle_beta 102.5590(10)
_cell_angle_gamma 90
_cell_formula_units_Z 4
_cell_length_a 16.1484(10)
_cell_length_b 8.8379(5)
_cell_length_c 25.6281(15)
_cell_measurement_reflns_used 6804
_cell_measurement_temperature 200(2)
_cell_measurement_theta_max 29.38
_cell_measurement_theta_min 2.44
_cell_volume 3570.1(4)
_computing_cell_refinement 'Bruker SAINT'
_computing_data_collection 'Bruker APEX2'
_computing_data_reduction 'Bruker SAINT'
_computing_molecular_graphics 'ORTEP32 (Farugia)'
_computing_publication_material 'Ciftab (Sheldrick)'
_computing_structure_refinement 'SHELXS-2014/7 (Sheldrick, 2014)'
_computing_structure_solution 'SHELXL-2014/7 (Sheldrick, 2014)'
_diffrn_ambient_temperature 200(2)
_diffrn_measured_fraction_theta_full 1.000
_diffrn_measured_fraction_theta_max 0.997
_diffrn_measurement_device_type 'Bruker APEX-II CCD'
_diffrn_measurement_method 'phi and omega scans'
_diffrn_radiation_type MoK\a
_diffrn_radiation_wavelength 0.71073
_diffrn_reflns_av_R_equivalents 0.0455
_diffrn_reflns_av_unetI/netI 0.0603
_diffrn_reflns_Laue_measured_fraction_full 1.000
_diffrn_reflns_Laue_measured_fraction_max 0.997
_diffrn_reflns_limit_h_max 17
_diffrn_reflns_limit_h_min -24
_diffrn_reflns_limit_k_max 13
_diffrn_reflns_limit_k_min -13
_diffrn_reflns_limit_l_max 39
_diffrn_reflns_limit_l_min -38
_diffrn_reflns_number 39385
_diffrn_reflns_point_group_measured_fraction_full 1.000
_diffrn_reflns_point_group_measured_fraction_max 0.997
_diffrn_reflns_theta_full 25.242
_diffrn_reflns_theta_max 33.000
_diffrn_reflns_theta_min 1.292
_exptl_absorpt_coefficient_mu 2.481
_exptl_absorpt_correction_T_max 0.7465
_exptl_absorpt_correction_T_min 0.6448
_exptl_absorpt_correction_type multi-scan
_exptl_absorpt_process_details SADABS
_exptl_crystal_colour colourless
_exptl_crystal_density_diffrn 1.835
_exptl_crystal_description needle
_exptl_crystal_F_000 1912
_exptl_crystal_size_max 0.290
_exptl_crystal_size_mid 0.080
_exptl_crystal_size_min 0.060
_refine_diff_density_max 0.694
_refine_diff_density_min -0.636
_refine_diff_density_rms 0.115
_refine_ls_extinction_method none
_refine_ls_goodness_of_fit_ref 0.951
_refine_ls_hydrogen_treatment constr
_refine_ls_matrix_type full
_refine_ls_number_parameters 452
_refine_ls_number_reflns 13429
_refine_ls_number_restraints 0
_refine_ls_restrained_S_all 0.951
_refine_ls_R_factor_all 0.0749
_refine_ls_R_factor_gt 0.0361
_refine_ls_shift/su_max 0.002
_refine_ls_shift/su_mean 0.000
_refine_ls_structure_factor_coef Fsqd
_refine_ls_weighting_details 'w=1/[\s^2^(Fo^2^)+(0.0245P)^2^] where P=(Fo^2^+2Fc^2^)/3'
_refine_ls_weighting_scheme calc
_refine_ls_wR_factor_gt 0.0623
_refine_ls_wR_factor_ref 0.0694
_reflns_Friedel_coverage 0.000
_reflns_number_gt 8829
_reflns_number_total 13429
_reflns_threshold_expression 'I > 2\s(I)'
_cod_data_source_file ic7b00410_si_003.cif
_cod_data_source_block MeSn2-C6F4PPh22PdBr
_cod_depositor_comments
;
The following automatic conversions were performed:

'_exptl_absorpt_correction_type' value 'MULTI-SCAN' changed to
'multi-scan' according to
/home/data/users/saulius/crontab/automatic-downloads/rss-feeds/ACS/lib/dictionaries/cif_core.dic
dictionary named 'cif_core.dic' version 2.4.2 from 2011-04-26.

Automatic conversion script
Id: cif_fix_values 4973 2017-02-22 13:04:09Z antanas 
;
_cod_database_code 4345696
_shelx_shelxl_version_number 2014/7
_shelx_space_group_comment
;
The symmetry employed for this shelxl refinement is uniquely defined
by the following loop, which should always be used as a source of
symmetry information in preference to the above space-group names.
They are only intended as comments.
;
_shelx_estimated_absorpt_t_min 0.533
_shelx_estimated_absorpt_t_max 0.865

loop_
_space_group_symop_operation_xyz
'x, y, z'
'-x, y+1/2, -z+1/2'
'-x, -y, -z'
'x, -y-1/2, z-1/2'

loop_
_atom_site_label
_atom_site_type_symbol
_atom_site_fract_x
_atom_site_fract_y
_atom_site_fract_z
_atom_site_U_iso_or_equiv
_atom_site_adp_type
_atom_site_occupancy
_atom_site_site_symmetry_order
_atom_site_calc_flag
_atom_site_refinement_flags_posn
_atom_site_refinement_flags_adp
Pd1 Pd 0.21803(2) 0.96195(2) 0.38359(2) 0.02232(4) Uani 1 1 d . .
Sn1 Sn 0.35533(2) 0.83884(2) 0.37748(2) 0.02503(4) Uani 1 1 d . .
Br1 Br 0.07507(2) 1.07205(3) 0.38362(2) 0.03551(7) Uani 1 1 d . .
P1 P 0.23682(4) 1.08596(7) 0.30750(2) 0.02422(13) Uani 1 1 d . .
P2 P 0.23628(4) 0.84238(7) 0.46515(2) 0.02560(13) Uani 1 1 d . .
F1 F 0.32475(11) 1.3021(2) 0.23876(7) 0.0597(5) Uani 1 1 d . .
F2 F 0.49052(12) 1.3367(2) 0.24465(8) 0.0682(6) Uani 1 1 d . .
F3 F 0.60497(10) 1.1647(2) 0.31041(7) 0.0572(5) Uani 1 1 d . .
F4 F 0.55312(10) 0.9557(2) 0.37326(7) 0.0511(4) Uani 1 1 d . .
F5 F 0.31429(11) 0.7065(2) 0.57592(6) 0.0528(5) Uani 1 1 d . .
F6 F 0.47145(12) 0.60315(19) 0.61268(6) 0.0585(5) Uani 1 1 d . .
F7 F 0.58898(11) 0.6189(2) 0.55167(7) 0.0570(5) Uani 1 1 d . .
F8 F 0.54435(10) 0.7212(2) 0.45070(7) 0.0502(4) Uani 1 1 d . .
C1 C 0.41044(15) 1.0246(2) 0.34158(9) 0.0256(5) Uani 1 1 d . .
C2 C 0.34987(16) 1.1140(3) 0.30722(9) 0.0262(5) Uani 1 1 d . .
C3 C 0.37879(18) 1.2174(3) 0.27441(11) 0.0362(6) Uani 1 1 d . .
C4 C 0.46359(19) 1.2340(3) 0.27567(11) 0.0391(6) Uani 1 1 d . .
C5 C 0.52240(17) 1.1472(3) 0.30918(11) 0.0372(6) Uani 1 1 d . .
C6 C 0.49432(16) 1.0427(3) 0.34121(10) 0.0319(6) Uani 1 1 d . .
C7 C 0.18988(15) 1.2732(3) 0.29785(9) 0.0255(5) Uani 1 1 d . .
C8 C 0.19921(17) 1.3686(3) 0.34209(10) 0.0320(6) Uani 1 1 d . .
H8 H 0.2280 1.3338 0.3763 0.038 Uiso 1 1 calc R U
C9 C 0.16669(19) 1.5133(3) 0.33628(12) 0.0400(7) Uani 1 1 d . .
H9 H 0.1741 1.5785 0.3664 0.048 Uiso 1 1 calc R U
C10 C 0.12353(19) 1.5642(3) 0.28714(12) 0.0415(7) Uani 1 1 d . .
H10 H 0.1008 1.6637 0.2835 0.050 Uiso 1 1 calc R U
C11 C 0.11331(19) 1.4712(3) 0.24331(11) 0.0409(7) Uani 1 1 d . .
H11 H 0.0838 1.5065 0.2093 0.049 Uiso 1 1 calc R U
C12 C 0.14603(18) 1.3261(3) 0.24860(10) 0.0362(6) Uani 1 1 d . .
H12 H 0.1384 1.2619 0.2182 0.043 Uiso 1 1 calc R U
C13 C 0.19292(16) 0.9824(3) 0.24643(9) 0.0262(5) Uani 1 1 d . .
C14 C 0.24322(18) 0.9174(3) 0.21513(11) 0.0415(7) Uani 1 1 d . .
H14 H 0.3029 0.9326 0.2234 0.050 Uiso 1 1 calc R U
C15 C 0.2050(2) 0.8292(4) 0.17128(12) 0.0499(8) Uani 1 1 d . .
H15 H 0.2392 0.7828 0.1500 0.060 Uiso 1 1 calc R U
C16 C 0.11965(19) 0.8090(3) 0.15867(11) 0.0434(7) Uani 1 1 d . .
H16 H 0.0945 0.7501 0.1283 0.052 Uiso 1 1 calc R U
C17 C 0.06950(18) 0.8734(3) 0.18965(11) 0.0372(6) Uani 1 1 d . .
H17 H 0.0098 0.8592 0.1808 0.045 Uiso 1 1 calc R U
C18 C 0.10625(17) 0.9586(3) 0.23366(10) 0.0320(6) Uani 1 1 d . .
H18 H 0.0717 1.0015 0.2554 0.038 Uiso 1 1 calc R U
C19 C 0.40509(16) 0.7782(3) 0.46043(9) 0.0284(5) Uani 1 1 d . .
C20 C 0.34523(16) 0.7742(3) 0.49241(9) 0.0291(5) Uani 1 1 d . .
C21 C 0.36986(18) 0.7166(3) 0.54386(10) 0.0370(6) Uani 1 1 d . .
C22 C 0.4505(2) 0.6632(3) 0.56330(10) 0.0409(7) Uani 1 1 d . .
C23 C 0.50950(18) 0.6693(3) 0.53235(11) 0.0383(6) Uani 1 1 d . .
C24 C 0.48551(17) 0.7250(3) 0.48115(11) 0.0347(6) Uani 1 1 d . .
C25 C 0.21823(16) 0.9697(3) 0.51764(9) 0.0279(5) Uani 1 1 d . .
C26 C 0.27866(18) 1.0790(3) 0.53580(11) 0.0414(7) Uani 1 1 d . .
H26 H 0.3275 1.0859 0.5209 0.050 Uiso 1 1 calc R U
C27 C 0.2686(2) 1.1788(4) 0.57564(12) 0.0507(8) Uani 1 1 d . .
H27 H 0.3108 1.2531 0.5880 0.061 Uiso 1 1 calc R U
C28 C 0.1985(2) 1.1713(3) 0.59733(12) 0.0474(8) Uani 1 1 d . .
H28 H 0.1921 1.2394 0.6248 0.057 Uiso 1 1 calc R U
C29 C 0.1378(2) 1.0654(3) 0.57919(12) 0.0515(8) Uani 1 1 d . .
H29 H 0.0888 1.0606 0.5940 0.062 Uiso 1 1 calc R U
C30 C 0.1470(2) 0.9632(3) 0.53892(12) 0.0421(7) Uani 1 1 d . .
H30 H 0.1042 0.8900 0.5264 0.051 Uiso 1 1 calc R U
C31 C 0.16820(17) 0.6785(3) 0.46462(9) 0.0305(6) Uani 1 1 d . .
C32 C 0.1991(2) 0.5332(3) 0.47941(10) 0.0394(7) Uani 1 1 d . .
H32 H 0.2578 0.5178 0.4941 0.047 Uiso 1 1 calc R U
C33 C 0.1432(2) 0.4117(3) 0.47240(11) 0.0465(8) Uani 1 1 d . .
H33 H 0.1641 0.3127 0.4818 0.056 Uiso 1 1 calc R U
C34 C 0.0587(2) 0.4326(3) 0.45219(12) 0.0494(8) Uani 1 1 d . .
H34 H 0.0213 0.3484 0.4481 0.059 Uiso 1 1 calc R U
C35 C 0.0270(2) 0.5757(3) 0.43751(12) 0.0488(8) Uani 1 1 d . .
H35 H -0.0319 0.5902 0.4235 0.059 Uiso 1 1 calc R U
C36 C 0.08226(18) 0.6970(3) 0.44354(11) 0.0396(7) Uani 1 1 d . .
H36 H 0.0609 0.7951 0.4330 0.048 Uiso 1 1 calc R U
C37 C 0.37302(19) 0.6463(3) 0.33052(11) 0.0406(7) Uani 1 1 d . .
H37A H 0.3354 0.6543 0.2950 0.061 Uiso 1 1 calc R U
H37B H 0.3596 0.5539 0.3481 0.061 Uiso 1 1 calc R U
H37C H 0.4321 0.6425 0.3269 0.061 Uiso 1 1 calc R U

loop_
_atom_site_aniso_label
_atom_site_aniso_U_11
_atom_site_aniso_U_22
_atom_site_aniso_U_33
_atom_site_aniso_U_23
_atom_site_aniso_U_13
_atom_site_aniso_U_12
Pd1 0.02059(9) 0.02632(8) 0.02028(9) 0.00366(6) 0.00498(7) 0.00285(7)
Sn1 0.02153(9) 0.02830(8) 0.02590(9) 0.00411(6) 0.00657(6) 0.00330(7)
Br1 0.02622(14) 0.03831(14) 0.04417(16) 0.00974(11) 0.01239(12) 0.00814(11)
P1 0.0238(3) 0.0282(3) 0.0209(3) 0.0041(2) 0.0054(2) 0.0019(3)
P2 0.0267(3) 0.0293(3) 0.0214(3) 0.0041(2) 0.0066(2) 0.0048(3)
F1 0.0484(11) 0.0747(12) 0.0606(12) 0.0439(10) 0.0224(9) 0.0127(10)
F2 0.0604(13) 0.0721(13) 0.0822(14) 0.0370(10) 0.0374(11) -0.0066(10)
F3 0.0288(9) 0.0817(13) 0.0628(12) 0.0063(9) 0.0140(8) -0.0199(9)
F4 0.0235(8) 0.0760(12) 0.0512(11) 0.0186(9) 0.0025(7) 0.0039(8)
F5 0.0656(12) 0.0686(11) 0.0282(9) 0.0146(8) 0.0188(8) 0.0265(10)
F6 0.0795(14) 0.0613(11) 0.0266(9) 0.0048(8) -0.0063(9) 0.0296(10)
F7 0.0369(10) 0.0601(11) 0.0615(12) 0.0046(9) -0.0163(9) 0.0153(9)
F8 0.0265(9) 0.0623(11) 0.0626(12) 0.0143(9) 0.0114(8) 0.0067(8)
C1 0.0245(13) 0.0262(11) 0.0262(12) -0.0030(9) 0.0055(10) -0.0030(10)
C2 0.0273(13) 0.0276(11) 0.0244(12) 0.0006(9) 0.0071(10) -0.0010(10)
C3 0.0355(16) 0.0394(14) 0.0361(15) 0.0110(11) 0.0130(12) 0.0027(12)
C4 0.0402(17) 0.0404(15) 0.0415(17) 0.0046(12) 0.0196(13) -0.0090(13)
C5 0.0277(15) 0.0481(16) 0.0384(16) -0.0078(12) 0.0131(12) -0.0131(13)
C6 0.0248(13) 0.0408(14) 0.0284(14) -0.0015(10) 0.0019(11) -0.0018(11)
C7 0.0252(13) 0.0271(11) 0.0253(12) 0.0045(9) 0.0076(10) 0.0004(10)
C8 0.0333(15) 0.0319(13) 0.0305(14) 0.0035(10) 0.0065(11) 0.0010(11)
C9 0.0477(18) 0.0307(13) 0.0444(17) -0.0034(11) 0.0160(14) -0.0021(13)
C10 0.0458(18) 0.0278(13) 0.0547(19) 0.0056(12) 0.0192(15) 0.0055(12)
C11 0.0438(18) 0.0382(15) 0.0392(17) 0.0146(12) 0.0056(13) 0.0093(13)
C12 0.0464(17) 0.0337(13) 0.0266(14) 0.0015(10) 0.0039(12) 0.0054(13)
C13 0.0284(14) 0.0283(11) 0.0222(12) 0.0032(9) 0.0061(10) 0.0025(10)
C14 0.0267(15) 0.0637(19) 0.0350(16) -0.0113(13) 0.0083(12) 0.0032(14)
C15 0.0386(18) 0.073(2) 0.0405(18) -0.0202(15) 0.0142(14) 0.0061(16)
C16 0.0423(18) 0.0535(18) 0.0323(15) -0.0146(12) 0.0039(13) -0.0002(14)
C17 0.0282(14) 0.0401(14) 0.0405(16) -0.0047(11) 0.0017(12) 0.0003(12)
C18 0.0293(14) 0.0340(13) 0.0338(14) -0.0038(10) 0.0097(11) 0.0011(11)
C19 0.0273(13) 0.0306(12) 0.0258(13) 0.0010(9) 0.0023(10) 0.0044(11)
C20 0.0323(14) 0.0316(12) 0.0226(12) 0.0011(9) 0.0041(10) 0.0076(11)
C21 0.0461(17) 0.0403(14) 0.0242(13) 0.0029(10) 0.0067(12) 0.0144(13)
C22 0.0531(19) 0.0398(14) 0.0238(14) -0.0001(11) -0.0049(13) 0.0130(14)
C23 0.0313(15) 0.0332(13) 0.0423(16) -0.0012(11) -0.0099(12) 0.0073(12)
C24 0.0268(14) 0.0360(13) 0.0398(16) 0.0020(11) 0.0040(12) 0.0040(12)
C25 0.0299(14) 0.0311(12) 0.0235(13) 0.0056(9) 0.0078(10) 0.0076(11)
C26 0.0268(15) 0.0503(17) 0.0470(18) -0.0141(13) 0.0079(13) 0.0013(13)
C27 0.0368(17) 0.062(2) 0.0500(19) -0.0195(15) 0.0013(14) 0.0051(15)
C28 0.054(2) 0.0544(18) 0.0344(16) -0.0092(13) 0.0117(14) 0.0127(16)
C29 0.062(2) 0.0548(19) 0.050(2) -0.0019(14) 0.0385(17) 0.0041(17)
C30 0.0482(19) 0.0392(15) 0.0459(18) -0.0048(12) 0.0254(15) -0.0058(14)
C31 0.0401(16) 0.0313(12) 0.0221(12) 0.0021(9) 0.0110(11) 0.0012(11)
C32 0.0525(19) 0.0336(13) 0.0318(15) 0.0048(11) 0.0082(13) 0.0057(13)
C33 0.072(2) 0.0279(13) 0.0398(17) 0.0032(11) 0.0130(16) -0.0010(15)
C34 0.063(2) 0.0396(16) 0.052(2) -0.0043(13) 0.0253(17) -0.0158(16)
C35 0.0454(19) 0.0450(17) 0.059(2) -0.0034(14) 0.0185(16) -0.0083(15)
C36 0.0381(17) 0.0340(14) 0.0486(18) 0.0021(12) 0.0134(14) -0.0009(12)
C37 0.0435(18) 0.0367(14) 0.0435(17) -0.0038(11) 0.0138(14) 0.0044(13)

loop_
_atom_type_symbol
_atom_type_description
_atom_type_scat_dispersion_real
_atom_type_scat_dispersion_imag
_atom_type_scat_source
C C 0.0033 0.0016 'International Tables Vol C Tables 4.2.6.8 and 6.1.1.4'
H H 0.0000 0.0000 'International Tables Vol C Tables 4.2.6.8 and 6.1.1.4'
F F 0.0171 0.0103 'International Tables Vol C Tables 4.2.6.8 and 6.1.1.4'
P P 0.1023 0.0942 'International Tables Vol C Tables 4.2.6.8 and 6.1.1.4'
Br Br -0.2901 2.4595 'International Tables Vol C Tables 4.2.6.8 and 6.1.1.4'
Pd Pd -0.9988 1.0072 'International Tables Vol C Tables 4.2.6.8 and 6.1.1.4'
Sn Sn -0.6537 1.4246 'International Tables Vol C Tables 4.2.6.8 and 6.1.1.4'

loop_
_geom_angle_atom_site_label_1
_geom_angle_atom_site_label_2
_geom_angle_atom_site_label_3
_geom_angle
P2 Pd1 P1 165.44(2)
P2 Pd1 Sn1 85.250(17)
P1 Pd1 Sn1 82.702(17)
P2 Pd1 Br1 96.546(18)
P1 Pd1 Br1 96.082(18)
Sn1 Pd1 Br1 175.438(11)
C37 Sn1 C1 104.28(10)
C37 Sn1 C19 106.77(10)
C1 Sn1 C19 120.30(9)
C37 Sn1 Pd1 127.52(8)
C1 Sn1 Pd1 98.53(6)
C19 Sn1 Pd1 100.96(7)
C7 P1 C13 105.59(11)
C7 P1 C2 105.15(11)
C13 P1 C2 105.38(11)
C7 P1 Pd1 114.80(8)
C13 P1 Pd1 112.89(8)
C2 P1 Pd1 112.24(8)
C31 P2 C25 107.69(11)
C31 P2 C20 105.54(12)
C25 P2 C20 102.36(11)
C31 P2 Pd1 113.65(8)
C25 P2 Pd1 112.12(8)
C20 P2 Pd1 114.59(8)
C6 C1 C2 119.0(2)
C6 C1 Sn1 126.24(19)
C2 C1 Sn1 113.42(17)
C3 C2 C1 117.9(2)
C3 C2 P1 123.66(19)
C1 C2 P1 118.41(18)
F1 C3 C4 116.9(2)
F1 C3 C2 121.6(2)
C4 C3 C2 121.5(3)
F2 C4 C5 118.8(3)
F2 C4 C3 120.7(3)
C5 C4 C3 120.5(2)
F3 C5 C4 120.2(2)
F3 C5 C6 121.4(3)
C4 C5 C6 118.5(2)
F4 C6 C1 119.7(2)
F4 C6 C5 117.7(2)
C1 C6 C5 122.6(2)
C12 C7 C8 118.6(2)
C12 C7 P1 123.15(19)
C8 C7 P1 118.21(18)
C9 C8 C7 120.1(2)
C9 C8 H8 119.9
C7 C8 H8 119.9
C10 C9 C8 120.5(3)
C10 C9 H9 119.8
C8 C9 H9 119.8
C11 C10 C9 120.0(3)
C11 C10 H10 120.0
C9 C10 H10 120.0
C10 C11 C12 120.0(3)
C10 C11 H11 120.0
C12 C11 H11 120.0
C11 C12 C7 120.7(2)
C11 C12 H12 119.7
C7 C12 H12 119.7
C18 C13 C14 119.4(2)
C18 C13 P1 117.72(18)
C14 C13 P1 122.6(2)
C13 C14 C15 119.0(3)
C13 C14 H14 120.5
C15 C14 H14 120.5
C16 C15 C14 120.9(3)
C16 C15 H15 119.5
C14 C15 H15 119.5
C15 C16 C17 120.2(3)
C15 C16 H16 119.9
C17 C16 H16 119.9
C16 C17 C18 119.7(3)
C16 C17 H17 120.1
C18 C17 H17 120.1
C17 C18 C13 120.7(2)
C17 C18 H18 119.7
C13 C18 H18 119.7
C24 C19 C20 118.7(2)
C24 C19 Sn1 125.48(19)
C20 C19 Sn1 115.15(17)
C21 C20 C19 118.3(2)
C21 C20 P2 122.1(2)
C19 C20 P2 119.57(17)
F5 C21 C22 117.5(2)
F5 C21 C20 120.9(2)
C22 C21 C20 121.6(3)
F6 C22 C23 119.8(3)
F6 C22 C21 120.1(3)
C23 C22 C21 120.1(2)
F7 C23 C22 120.1(2)
F7 C23 C24 121.1(3)
C22 C23 C24 118.7(2)
F8 C24 C19 120.5(2)
F8 C24 C23 116.9(2)
C19 C24 C23 122.5(3)
C30 C25 C26 119.1(2)
C30 C25 P2 123.2(2)
C26 C25 P2 117.75(19)
C25 C26 C27 120.4(3)
C25 C26 H26 119.8
C27 C26 H26 119.8
C28 C27 C26 120.6(3)
C28 C27 H27 119.7
C26 C27 H27 119.7
C29 C28 C27 119.5(3)
C29 C28 H28 120.3
C27 C28 H28 120.3
C28 C29 C30 120.7(3)
C28 C29 H29 119.6
C30 C29 H29 119.6
C25 C30 C29 119.7(3)
C25 C30 H30 120.2
C29 C30 H30 120.2
C36 C31 C32 118.8(2)
C36 C31 P2 117.52(19)
C32 C31 P2 123.3(2)
C33 C32 C31 119.4(3)
C33 C32 H32 120.3
C31 C32 H32 120.3
C34 C33 C32 120.9(3)
C34 C33 H33 119.6
C32 C33 H33 119.6
C33 C34 C35 120.5(3)
C33 C34 H34 119.8
C35 C34 H34 119.8
C36 C35 C34 119.1(3)
C36 C35 H35 120.4
C34 C35 H35 120.4
C35 C36 C31 121.3(3)
C35 C36 H36 119.4
C31 C36 H36 119.4
Sn1 C37 H37A 109.5
Sn1 C37 H37B 109.5
H37A C37 H37B 109.5
Sn1 C37 H37C 109.5
H37A C37 H37C 109.5
H37B C37 H37C 109.5

loop_
_geom_bond_atom_site_label_1
_geom_bond_atom_site_label_2
_geom_bond_distance
Pd1 P2 2.3032(6)
Pd1 P1 2.3137(6)
Pd1 Sn1 2.5051(3)
Pd1 Br1 2.5054(3)
Sn1 C37 2.139(2)
Sn1 C1 2.166(2)
Sn1 C19 2.170(2)
P1 C7 1.814(2)
P1 C13 1.819(2)
P1 C2 1.844(3)
P2 C31 1.817(3)
P2 C25 1.825(2)
P2 C20 1.847(3)
F1 C3 1.346(3)
F2 C4 1.340(3)
F3 C5 1.336(3)
F4 C6 1.352(3)
F5 C21 1.345(3)
F6 C22 1.346(3)
F7 C23 1.347(3)
F8 C24 1.355(3)
C1 C6 1.366(3)
C1 C2 1.408(3)
C2 C3 1.389(3)
C3 C4 1.371(4)
C4 C5 1.369(4)
C5 C6 1.376(4)
C7 C12 1.387(3)
C7 C8 1.395(3)
C8 C9 1.378(3)
C8 H8 0.9500
C9 C10 1.375(4)
C9 H9 0.9500
C10 C11 1.373(4)
C10 H10 0.9500
C11 C12 1.382(3)
C11 H11 0.9500
C12 H12 0.9500
C13 C18 1.382(3)
C13 C14 1.384(3)
C14 C15 1.396(4)
C14 H14 0.9500
C15 C16 1.357(4)
C15 H15 0.9500
C16 C17 1.375(4)
C16 H16 0.9500
C17 C18 1.379(3)
C17 H17 0.9500
C18 H18 0.9500
C19 C24 1.375(3)
C19 C20 1.397(3)
C20 C21 1.388(3)
C21 C22 1.373(4)
C22 C23 1.367(4)
C23 C24 1.376(4)
C25 C30 1.378(4)
C25 C26 1.380(4)
C26 C27 1.385(4)
C26 H26 0.9500
C27 C28 1.367(4)
C27 H27 0.9500
C28 C29 1.361(4)
C28 H28 0.9500
C29 C30 1.403(4)
C29 H29 0.9500
C30 H30 0.9500
C31 C36 1.385(4)
C31 C32 1.400(3)
C32 C33 1.389(4)
C32 H32 0.9500
C33 C34 1.362(4)
C33 H33 0.9500
C34 C35 1.385(4)
C34 H34 0.9500
C35 C36 1.382(4)
C35 H35 0.9500
C36 H36 0.9500
C37 H37A 0.9800
C37 H37B 0.9800
C37 H37C 0.9800

loop_
_geom_torsion_atom_site_label_1
_geom_torsion_atom_site_label_2
_geom_torsion_atom_site_label_3
_geom_torsion_atom_site_label_4
_geom_torsion
C6 C1 C2 C3 -0.1(4)
Sn1 C1 C2 C3 -167.86(19)
C6 C1 C2 P1 179.05(18)
Sn1 C1 C2 P1 11.3(2)
C7 P1 C2 C3 -37.0(2)
C13 P1 C2 C3 74.3(2)
Pd1 P1 C2 C3 -162.5(2)
C7 P1 C2 C1 143.85(18)
C13 P1 C2 C1 -104.9(2)
Pd1 P1 C2 C1 18.4(2)
C1 C2 C3 F1 177.0(2)
P1 C2 C3 F1 -2.2(4)
C1 C2 C3 C4 -0.8(4)
P1 C2 C3 C4 -180.0(2)
F1 C3 C4 F2 3.6(4)
C2 C3 C4 F2 -178.4(2)
F1 C3 C4 C5 -177.2(3)
C2 C3 C4 C5 0.8(4)
F2 C4 C5 F3 -0.4(4)
C3 C4 C5 F3 -179.6(3)
F2 C4 C5 C6 179.5(2)
C3 C4 C5 C6 0.3(4)
C2 C1 C6 F4 -178.8(2)
Sn1 C1 C6 F4 -12.7(3)
C2 C1 C6 C5 1.2(4)
Sn1 C1 C6 C5 167.25(19)
F3 C5 C6 F4 -1.4(4)
C4 C5 C6 F4 178.7(2)
F3 C5 C6 C1 178.6(2)
C4 C5 C6 C1 -1.3(4)
C13 P1 C7 C12 -12.7(3)
C2 P1 C7 C12 98.4(2)
Pd1 P1 C7 C12 -137.7(2)
C13 P1 C7 C8 167.89(19)
C2 P1 C7 C8 -81.0(2)
Pd1 P1 C7 C8 42.9(2)
C12 C7 C8 C9 -1.3(4)
P1 C7 C8 C9 178.1(2)
C7 C8 C9 C10 1.1(4)
C8 C9 C10 C11 -0.7(5)
C9 C10 C11 C12 0.3(5)
C10 C11 C12 C7 -0.5(4)
C8 C7 C12 C11 0.9(4)
P1 C7 C12 C11 -178.4(2)
C7 P1 C13 C18 -62.8(2)
C2 P1 C13 C18 -173.75(19)
Pd1 P1 C13 C18 63.4(2)
C7 P1 C13 C14 122.4(2)
C2 P1 C13 C14 11.4(2)
Pd1 P1 C13 C14 -111.4(2)
C18 C13 C14 C15 0.0(4)
P1 C13 C14 C15 174.8(2)
C13 C14 C15 C16 1.1(5)
C14 C15 C16 C17 -1.1(5)
C15 C16 C17 C18 -0.1(5)
C16 C17 C18 C13 1.2(4)
C14 C13 C18 C17 -1.2(4)
P1 C13 C18 C17 -176.2(2)
C24 C19 C20 C21 0.1(4)
Sn1 C19 C20 C21 171.37(19)
C24 C19 C20 P2 -179.11(19)
Sn1 C19 C20 P2 -7.8(3)
C31 P2 C20 C21 -62.3(2)
C25 P2 C20 C21 50.3(2)
Pd1 P2 C20 C21 171.88(19)
C31 P2 C20 C19 116.8(2)
C25 P2 C20 C19 -130.6(2)
Pd1 P2 C20 C19 -9.0(2)
C19 C20 C21 F5 -178.3(2)
P2 C20 C21 F5 0.8(4)
C19 C20 C21 C22 -0.6(4)
P2 C20 C21 C22 178.6(2)
F5 C21 C22 F6 0.2(4)
C20 C21 C22 F6 -177.6(2)
F5 C21 C22 C23 179.5(2)
C20 C21 C22 C23 1.7(4)
F6 C22 C23 F7 -1.6(4)
C21 C22 C23 F7 179.1(2)
F6 C22 C23 C24 177.1(2)
C21 C22 C23 C24 -2.1(4)
C20 C19 C24 F8 177.3(2)
Sn1 C19 C24 F8 6.9(4)
C20 C19 C24 C23 -0.6(4)
Sn1 C19 C24 C23 -170.9(2)
F7 C23 C24 F8 2.5(4)
C22 C23 C24 F8 -176.3(2)
F7 C23 C24 C19 -179.6(2)
C22 C23 C24 C19 1.7(4)
C31 P2 C25 C30 -19.3(3)
C20 P2 C25 C30 -130.3(2)
Pd1 P2 C25 C30 106.4(2)
C31 P2 C25 C26 161.9(2)
C20 P2 C25 C26 51.0(2)
Pd1 P2 C25 C26 -72.3(2)
C30 C25 C26 C27 1.3(4)
P2 C25 C26 C27 -179.9(2)
C25 C26 C27 C28 -0.5(5)
C26 C27 C28 C29 -0.5(5)
C27 C28 C29 C30 0.6(5)
C26 C25 C30 C29 -1.2(4)
P2 C25 C30 C29 -180.0(2)
C28 C29 C30 C25 0.3(5)
C25 P2 C31 C36 74.0(2)
C20 P2 C31 C36 -177.2(2)
Pd1 P2 C31 C36 -50.8(2)
C25 P2 C31 C32 -112.4(2)
C20 P2 C31 C32 -3.7(2)
Pd1 P2 C31 C32 122.73(19)
C36 C31 C32 C33 0.3(4)
P2 C31 C32 C33 -173.2(2)
C31 C32 C33 C34 -1.1(4)
C32 C33 C34 C35 0.9(5)
C33 C34 C35 C36 0.1(4)
C34 C35 C36 C31 -0.9(4)
C32 C31 C36 C35 0.7(4)
P2 C31 C36 C35 174.6(2)
